data_2000686
loop_
_publ_author_name
'Rysanek, N.'
'Le Bas, G.'
'Villain, F.'
'Tsoucaris, G.'

_publ_section_title
;Structure of the (1:1:1) complex
 2<i>a</i>,2<i>b</i>,2<i>c</i>,2<i>d</i>,2<i>e</i>,2<i>f</i>,3<i>a</i>,3<i>g</i>,6<i>a</i>,6<i>b</i>,6<i>c</i>,6<i>d</i>,6<i>e</i>,6<i>f</i>,6<i>g</i>-pentadeca-<i>O</i>-methyl-\b-cyclodextrin-1,7-dioxaspiro[5.5]undecane-methanol
;
_journal_issue 8
_journal_name_full 'Acta Crystallographica Section C'
_journal_page_first 1466
_journal_page_last 1471
_journal_paper_doi 10.1107/S0108270192000520
_journal_volume 48
_journal_year 1992
_chemical_formula_sum 'C67 H120 O38'
_chemical_formula_weight 1505.62
_space_group_IT_number 1
_space_group_name_Hall 'P 1'
_space_group_name_H-M_alt 'P 1'
_symmetry_cell_setting triclinic
_symmetry_space_group_name_Hall 'P 1'
_symmetry_space_group_name_H-M 'P 1'
_cell_angle_alpha 122.77(2)
_cell_angle_beta 110.09(2)
_cell_angle_gamma 68.13(2)
_cell_formula_units_Z 1
_cell_length_a 10.673(3)
_cell_length_b 15.776(3)
_cell_length_c 16.103(4)
_cell_volume 2080.5(10)
_diffrn_radiation_type Cu
_diffrn_radiation_wavelength 1.54056
_exptl_absorpt_coefficient_mu 0.761
_exptl_crystal_density_diffrn 1.20
_exptl_crystal_F_000 826
_cod_data_source_file pa0255.cif
_cod_data_source_block pa0255a
_cod_original_cell_volume 2080
_cod_database_code 2000686

loop_
_space_group_symop_id
_space_group_symop_operation_xyz
1 x,y,z

loop_
_atom_site_label
_atom_site_fract_x
_atom_site_fract_y
_atom_site_fract_z
_atom_site_U_iso_or_equiv
O(41) .0646 .3752 .1876 .076(6)
C(11) -.1031(6) .4190(4) .4094(4) .099(9)
C(21) -.1988(6) .4623(5) .3383(5) .118(11)
C(31) -.1356(6) .4098(4) .2444(4) .092(10)
C(41) .0075(6) .4282(4) .2758(3) .069(9)
C(51) .0941(6) .3871(4) .3498(4) .089(9)
C(61) .2335(7) .4065(5) .3884(4) .131(12)
C(71) -.4431(11) .5248(9) .3075(9) .098(3)
C(81) .3557(7) .5365(7) .4662(6) .132(14)
C(331) -.2923(9) .3775(8) .0877(7) .17(2)
O(21) -.3295(5) .4447(5) .3150(4) .200(12)
O(31) -.2202(5) .4490(4) .1773(3) .134(9)
O(51) .0277(4) .4354(3) .4348(3) .084(7)
O(61) .2255(5) .5133(3) .4246(3) .086(8)
O(42) -.0991(4) .3128(3) .3621(2) .083(6)
C(12) -.1198(5) .0864(4) .4065(4) .098(9)
C(22) -.2475(5) .1748(5) .4189(4) .099(10)
C(32) -.2410(6) .2363(4) .3735(4) .091(9)
C(42) -.1083(5) .2708(4) .4187(3) .088(9)
C(52) .0160(5) .1811(4) .4138(4) .084(9)
C(62) .1463(7) .2180(5) .4708(5) .113(12)
C(72) -.4664(11) .1744(12) .4222(11) .20(3)
C(82) .2496(13) .3319(7) .6262(8) .12(2)
O(22) -.3662(4) .1317(4) .3701(4) .106(9)
O(32) -.3560(5) .3223(3) .3896(4) .132(10)
O(52) -.0025(4) .1272(3) .4551(3) .094(7)
O(62) .1325(6) .2933(4) .5707(4) .106(10)
O(43) -.1203(4) .0201(3) .3032(2) .082(6)
C(13) -.0700(5) -.2868(4) .0848(4) .093(9)
C(23) -.2035(5) -.2364(4) .1250(4) .086(10)
C(33) -.2248(5) -.1206(4) .1846(4) .083(9)
C(43) -.0982(5) -.0893(4) .2640(4) .086(9)
C(53) .0287(6) -.1449(4) .2162(4) .091(11)
C(63) .1606(9) -.1248(7) .2941(6) .139(17)
C(73) -.4199(8) -.2825(8) .0576(9) .107(19)
C(83) .399(2) -.1405(16) .3124(15) .142(6)
O(23) -.3118(4) -.2680(4) .0409(4) .088(8)
O(33) -.3407(4) -.0791(4) .2326(4) .098(9)
O(53) .0403(4) -.2558(3) .1638(3) .104(7)
O(63A) .2680(11) -.1567(8) .2497(8) .104(4)
O(63B) .171(2) -.1496(18) .3614(18) .097(8)
O(44) -.0819(3) -.2584(2) .0114(2) .080(6)
C(14) .0186(5) -.4026(4) -.2693(4) .070(8)
C(24) -.1187(5) -.4077(4) -.2656(4) .069(9)
C(34) -.1576(5) -.3285(4) -.1641(4) .081(9)
C(44) -.0415(5) -.3404(3) -.0821(4) .080(8)
C(54) .0902(5) -.3343(4) -.0933(4) .088(9)
C(64) .2125(6) -.3472(5) -.0160(5) .133(12)
C(74) -.3308(6) -.4357(6) -.3833(5) .104(12)
C(84) .3319(11) -.4443(9) .0681(8) .100(3)
O(24) -.2143(4) -.3927(3) -.3461(3) .095(8)
O(34) -.2802(4) -.3428(4) -.1594(3) .113(8)
O(54) .1198(4) -.4132(3) -.1904(3) .096(7)
O(64) .2268(6) -.4365(4) -.0105(4) .162(11)
O(45) .0024(3) -.3082(2) -.2663(2) .073(6)
C(15) .1251(6) -.1962(4) -.3982(4) .092(9)
C(25) .0007(6) -.2436(4) -.4563(4) .080(9)
C(35) -.0558(6) -.2528(4) -.3873(4) .078(9)
C(45) .0596(5) -.3108(4) -.3364(4) .074(8)
C(55) .1794(5) -.2585(4) -.2814(4) .078(9)
C(65) .3015(5) -.3153(4) -.2341(4) .084(10)
C(75) -.1693(10) -.2292(7) -.5957(6) .141(18)
C(85) .4479(8) -.4762(6) -.2610(7) .148(16)
O(25) -.0985(5) -.1816(3) -.4990(3) .097(8)
O(35) -.1635(5) -.3050(3) -.4448(3) .091(8)
O(55) .2252(3) -.2517(3) -.3525(3) .092(6)
O(65) .3397(5) -.4210(3) -.3055(3) .108(8)
O(46) .0783(3) -.0919(3) -.3282(3) .076(6)
C(16) .1317(5) .1996(4) -.2153(4) .095(9)
C(26) .0168(6) .1673(4) -.3044(4) .089(9)
C(36) -.0148(5) .0719(4) -.3211(4) .087(8)
C(46) .1154(5) -.0134(4) -.3279(4) .068(8)
C(56) .2297(6) .0271(4) -.2377(4) .080(10)
C(66) .3665(10) -.0516(7) -.2467(8) .12(2)
C(76) -.0965(9) .3279(5) -.3009(5) .121(14)
C(86) .5251(19) -.1685(15) -.3533(15) .163(6)
O(26) -.1060(5) .2437(3) -.2950(3) .110(8)
O(56) .2496(4) .1166(3) -.2306(3) .080(7)
O(66) .4000(8) -.0919(5) -.3407(7) .197(19)
O(47) .0870(3) .2329(3) -.1263(2) .070(6)
C(17) .1351(6) .4315(4) .1790(4) .081(9)
C(27) .0413(6) .4793(4) .1130(4) .083(9)
C(37) .0061(5) .3957(4) .0050(4) .083(9)
C(47) .1329(5) .3178(4) -.0355(3) .064(8)
C(57) .2268(6) .2778(4) .0389(4) .093(10)
C(67) .3664(9) .2144(6) .0098(5) .164(17)
C(337) -.2083(8) .4508(6) -.0846(6) .153(15)
C(87) .5132(16) .1789(13) .1408(12) .142(4)
O(27) -.0781(5) .5515(3) .1541(3) .108(8)
O(37) -.0668(4) .4431(3) -.0573(3) .115(8)
O(57) .2515(4) .3629(3) .1382(3) .102(7)
O(67) .4317(8) .1446(6) .0459(6) .118(2)
C(P) .0081(10) .0278(6) .0354(6) .143(16)
O(P1) -.0162(7) .1076(4) .0137(4) .139(12)
C(P1) -.0659(14) .0789(9) -.0882(7) .20(3)
C(P2) -.2001(14) .0536(9) -.1205(9) .21(3)
C(P3) -.1888(16) -.0360(10) -.1056(10) .18(3)
C(P4) -.1238(13) -.0093(10) .0060(10) .18(3)
O(PP) .1016(8) -.0613(4) -.0184(4) .133(13)
C(PP1) .2312(18) -.0490(10) .0009(8) .19(3)
C(PP2) .2970(19) -.0099(12) .1131(11) .18(4)
C(PP3) .2009(16) .0883(9) .1750(9) .15(3)
C(PP4) .0609(14) .0734(8) .1485(7) .19(2)
O(M1) -.380(2) .1426(18) -.3635(18) .172(6)
C(M1) -.433(4) .047(3) -.397(3) .171(10)
O(M2) -.445(2) .3130(18) -.1699(18) .180(6)
C(M2) -.544(4) .298(3) -.142(3) .148(10)
H(11) -.1414 .4588 .4786 ?
H(21) -.2100 .5449 .3726 ?
H(31) -.1279 .3273 .2060 ?
H(41) .0037 .5099 .3123 ?
H(51) .1043 .3042 .3091 ?
H(61A) .2921 .3585 .3285 ?
H(61B) .2836 .3875 .4490 ?
H(71A) -.5374 .5037 .2913 ?
H(71B) -.4411 .5377 .2487 ?
H(71C) -.4374 .5950 .3784 ?
H(81A) .3447 .6177 .4928 ?
H(81B) .4165 .4900 .4076 ?
H(81C) .4061 .5188 .5276 ?
H(331A) -.3501 .4116 .0389 ?
H(331B) -.3607 .3554 .1050 ?
H(331C) -.2153 .3096 .0506 ?
H(12) -.1182 .0429 .4406 ?
H(22) -.2543 .2268 .4972 ?
H(32) -.2437 .1879 .2936 ?
H(42) -.1080 .3270 .4971 ?
H(52) .0251 .1305 .3358 ?
H(62A) .1679 .2512 .4351 ?
H(62B) .2300 .1529 .4707 ?
H(72A) -.5478 .1342 .3765 ?
H(72B) -.5044 .2548 .4392 ?
H(72C) -.4307 .1696 .4913 ?
H(82A) .2324 .3893 .7016 ?
H(82B) .2725 .3669 .5928 ?
H(82C) .3348 .2686 .6285 ?
H(13) -.0504 -.3702 .0501 ?
H(23) -.2006 -.2613 .1764 ?
H(33) -.2430 -.0898 .1346 ?
H(43) -.0830 -.1090 .3219 ?
H(53) .0175 -.1162 .1658 ?
H(63A) .0765 -.1536 .2349 ?
H(63B) .1347 -.0411 .3304 ?
H(73A) -.4936 -.3064 -.0116 ?
H(73B) -.4681 -.2103 .1150 ?
H(73C) -.3838 -.3414 .0810 ?
H(14) .0523 -.4661 -.3382 ?
H(24) -.1154 -.4816 -.2750 ?
H(34) -.1772 -.2513 -.1535 ?
H(44) -.0214 -.4147 -.0860 ?
H(54) .0725 -.2575 -.0832 ?
H(64A) .1991 -.2799 .0564 ?
H(64B) .3039 -.3540 -.0359 ?
H(74A) -.3937 -.4189 -.4437 ?
H(74B) -.3892 -.4010 -.3248 ?
H(74C) -.2989 -.5187 -.4115 ?
H(84A) .3404 -.5142 .0690 ?
H(84B) .3101 -.3778 .1392 ?
H(84C) .4273 -.4477 .0557 ?
H(034) -.2898 -.3151 -.1058 ?
H(15) .1733 -.1992 -.4490 ?
H(25) .0295 -.3211 -.5162 ?
H(35) -.0964 -.1770 -.3298 ?
H(45) .0986 -.3893 -.3909 ?
H(55) .1417 -.1834 -.2218 ?
H(65A) .2754 -.3105 -.1723 ?
H(65B) .3867 -.2800 -.2066 ?
H(75A) -.2377 -.1725 -.6192 ?
H(75B) -.2273 -.2763 -.6018 ?
H(75C) -.0928 -.2781 -.6431 ?
H(85A) .4727 -.5554 -.3192 ?
H(85B) .4192 -.4744 -.2019 ?
H(85C) .5362 -.4435 -.2308 ?
H(035) -.1744 -.3241 -.4170 ?
H(16) .1590 .2636 -.2069 ?
H(26) .0541 .1522 -.3667 ?
H(36) -.0567 .0917 -.2589 ?
H(46) .1552 -.0426 -.3942 ?
H(56) .1973 .0449 -.1723 ?
H(66A) .3606 -.1140 -.2393 ?
H(66B) .4453 -.0143 -.1880 ?
H(76A) -.1947 .3831 -.2954 ?
H(76B) -.0692 .2991 -.3719 ?
H(76C0 -.0193 .3654 -.2402 ?
H(86A) .5466 -.1972 -.4261 ?
H(86B) .5154 -.2315 -.3487 ?
H(86C) .6080 -.1360 -.2955 ?
H(17) .1655 .4931 .2520 ?
H(27) .0955 .5233 .1104 ?
H(37) -.0561 .3555 .0055 ?
H(47) .1900 .3527 -.0479 ?
H(57) .1744 .2302 .0377 ?
H(67A) .4308 .2670 .0387 ?
H(67B) .3530 .1722 -.0711 ?
H(77A) -.2532 .4906 -.1292 ?
H(77B) -.2518 .4947 -.0172 ?
H(77C) -.2296 .3747 -.1276 ?
H(87A) .5633 .1167 .1598 ?
H(87B) .4509 .2408 .1959 ?
H(87C) .5896 .2078 .1399 ?
H(O27) -.1447 .5136 .1567 ?
H(P1A) -.0775 .1427 -.1002 ?
H(P1B) .0064 .0120 -.1320 ?
H(P2A) -.2724 .1208 -.0769 ?
H(P2B) -.2364 .0327 -.1991 ?
H(P3A) -.2898 -.0482 -.1228 ?
H(P3B) -.1249 -.1056 -.1546 ?
H(P4A) -.0982 -.0774 .0148 ?
H(P4B) -.1960 .0517 .0539 ?
H(PP1A) .2954 -.1225 -.0431 ?
H(PP1B) .2248 .0071 -.0201 ?
H(PP2A) .3945 .0056 .1267 ?
H(PP2B) .3124 -.0686 .1333 ?
H(PP3A) .1969 .1496 .1618 ?
H(PP3B) .2400 .1097 .2353 ?
H(PP4A) .0619 .0214 .1729 ?
H(PP4B) -.0071 .1476 .1861 ?
